data_4027024
loop_
_publ_author_name
'Akio Kamimura'
'Ryota Takeuchi'
'Kosuke Ikeda'
'Takaaki Moriyama'
'Michinori Sumimoto'

_publ_contact_author_email uno@dpc.ehime-u.ac.jp
_publ_contact_author_fax +81-89-927-9610
_publ_contact_author_name 'Prof Hidemitsu Uno'
_publ_contact_author_phone +81-89-927-9610
_publ_section_title
;
 Stereoselective Synthesis of 1-Nitrobicyclo[3.1.0]hexanes and Fused
 Isoxazoline-N-oxides from Primary Nitro Compounds
;
_journal_name_full 'Journal of Organic Chemistry'
_journal_page_first 2236
_journal_page_last 2245
_journal_paper_doi 10.1021/jo202489v
_journal_volume 77
_journal_year 2012
_chemical_formula_moiety 'C23 H35 N O8'
_chemical_formula_sum 'C23 H35 N O8'
_chemical_formula_weight 453.53
_space_group_IT_number 61
_symmetry_cell_setting orthorhombic
_symmetry_Int_Tables_number 61
_symmetry_space_group_name_Hall '-P 2ac 2ab'
_symmetry_space_group_name_H-M 'P b c a'
_atom_sites_solution_hydrogens geom
_atom_sites_solution_primary direct
_atom_sites_solution_secondary difmap
_audit_creation_date 2011-06-21
_audit_creation_method 'by CrystalStructure 4.0'
_cell_angle_alpha 90.0000
_cell_angle_beta 90.0000
_cell_angle_gamma 90.0000
_cell_formula_units_Z 8
_cell_length_a 10.1204(12)
_cell_length_b 17.700(2)
_cell_length_c 26.514(4)
_cell_measurement_reflns_used 19677
_cell_measurement_temperature 296
_cell_measurement_theta_max 27.50
_cell_measurement_theta_min 3.06
_cell_volume 4749.5(11)
_computing_cell_refinement 'RAPID AUTO'
_computing_data_collection 'RAPID AUTO (Rigaku, ????)'
_computing_data_reduction 'RAPID AUTO'
_computing_molecular_graphics 'CrystalStructure 4.0'
_computing_publication_material 'CrystalStructure 4.0 (Rigaku, 2010)'
_computing_structure_refinement 'SHELXL97 (Sheldrick, 2008)'
_computing_structure_solution 'SIR2004 (Burla, et al., 2005)'
_diffrn_ambient_temperature 296
_diffrn_detector_area_resol_mean 10.000
_diffrn_measured_fraction_theta_full 0.998
_diffrn_measured_fraction_theta_max 0.998
_diffrn_measurement_device_type 'Rigaku R-AXIS RAPID'
_diffrn_measurement_method \w
_diffrn_radiation_type 'Mo K\a'
_diffrn_radiation_wavelength 0.71075
_diffrn_reflns_av_R_equivalents 0.1284
_diffrn_reflns_limit_h_max 13
_diffrn_reflns_limit_h_min -13
_diffrn_reflns_limit_k_max 22
_diffrn_reflns_limit_k_min -22
_diffrn_reflns_limit_l_max 34
_diffrn_reflns_limit_l_min -32
_diffrn_reflns_number 42328
_diffrn_reflns_theta_full 27.49
_diffrn_reflns_theta_max 27.48
_diffrn_standards_number 0
_exptl_absorpt_coefficient_mu 0.095
_exptl_absorpt_correction_T_max 0.963
_exptl_absorpt_correction_T_min 0.213
_exptl_absorpt_correction_type multi-scan
_exptl_absorpt_process_details 'ABSCOR (Rigaku, 1995)'
_exptl_crystal_colour colorless
_exptl_crystal_density_diffrn 1.268
_exptl_crystal_description block
_exptl_crystal_F_000 1952.00
_exptl_crystal_size_max 0.600
_exptl_crystal_size_mid 0.400
_exptl_crystal_size_min 0.400
_refine_diff_density_max 0.590
_refine_diff_density_min -0.310
_refine_ls_extinction_coef 0.0080(19)
_refine_ls_extinction_method SHELXL
_refine_ls_goodness_of_fit_ref 1.112
_refine_ls_hydrogen_treatment constr
_refine_ls_number_parameters 295
_refine_ls_number_reflns 5430
_refine_ls_number_restraints 0
_refine_ls_R_factor_gt 0.1108
_refine_ls_shift/su_max 0.000
_refine_ls_structure_factor_coef Fsqd
_refine_ls_weighting_details 'w = 1/[\s^2^(Fo^2^)+(0.1319P)^2^+5.5417P] where P=(Fo^2^+2Fc^2^)/3'
_refine_ls_weighting_scheme calc
_refine_ls_wR_factor_ref 0.3432
_reflns_number_gt 2917
_reflns_number_total 5430
_reflns_threshold_expression F^2^>2.0\s(F^2^)
_cod_data_source_file jo202489v_si_007.cif
_cod_data_source_block 20110617
_cod_original_cell_volume 4749.5(10)
_cod_database_code 4027024

loop_
_symmetry_equiv_pos_site_id
_symmetry_equiv_pos_as_xyz
1 +X,+Y,+Z
2 1/2-X,1/2+Y,+Z
3 +X,1/2-Y,1/2+Z
4 1/2-X,-Y,1/2+Z
5 -X,-Y,-Z
6 1/2+X,1/2-Y,-Z
7 -X,1/2+Y,1/2-Z
8 1/2+X,+Y,1/2-Z

loop_
_atom_site_label
_atom_site_type_symbol
_atom_site_fract_x
_atom_site_fract_y
_atom_site_fract_z
_atom_site_U_iso_or_equiv
_atom_site_adp_type
_atom_site_occupancy
_atom_site_symmetry_multiplicity
_atom_site_calc_flag
_atom_site_refinement_flags
O1 O 0.2754(5) 0.4147(3) 0.46798(19) 0.1125(17) Uani 1.0 8 d .
O2 O 0.0964(4) 0.39016(18) 0.42172(13) 0.0693(10) Uani 1.0 8 d .
O3 O 0.2737(4) 0.2548(2) 0.48020(12) 0.0712(10) Uani 1.0 8 d .
O4 O 0.2870(4) 0.14076(18) 0.52088(13) 0.0697(10) Uani 1.0 8 d .
O5 O 0.0505(4) 0.1807(3) 0.73147(14) 0.0886(12) Uani 1.0 8 d .
O6 O 0.2284(4) 0.1283(2) 0.69634(13) 0.0746(10) Uani 1.0 8 d .
O7 O -0.0234(4) 0.3194(2) 0.65308(18) 0.0921(13) Uani 1.0 8 d .
O8 O -0.1411(3) 0.2151(2) 0.64491(15) 0.0769(11) Uani 1.0 8 d .
N1 N 0.2948(4) 0.2194(2) 0.52941(14) 0.0580(10) Uani 1.0 8 d .
C1 C 0.0607(10) 0.5229(4) 0.4325(3) 0.132(4) Uani 1.0 8 d .
C2 C 0.2198(7) 0.4824(4) 0.3696(3) 0.100(2) Uani 1.0 8 d .
C3 C -0.0128(9) 0.4507(5) 0.3558(4) 0.130(4) Uani 1.0 8 d .
C4 C 0.0892(5) 0.4651(3) 0.3962(2) 0.0661(13) Uani 1.0 8 d .
C5 C 0.1849(5) 0.3743(3) 0.45570(18) 0.0640(12) Uani 1.0 8 d .
C6 C 0.1547(5) 0.2995(3) 0.48111(18) 0.0632(12) Uani 1.0 8 d .
C7 C 0.1230(5) 0.3104(3) 0.53611(17) 0.0578(11) Uani 1.0 8 d .
C8 C 0.1744(4) 0.2379(3) 0.56035(17) 0.0526(10) Uani 1.0 8 d .
C9 C 0.0793(5) 0.1696(3) 0.55347(18) 0.0595(12) Uani 1.0 8 d .
C10 C 0.1496(6) 0.1218(3) 0.5152(2) 0.0744(14) Uani 1.0 8 d .
C11 C 0.0686(5) 0.1348(3) 0.60610(18) 0.0602(11) Uani 1.0 8 d .
C12 C 0.0918(5) 0.2005(3) 0.64292(17) 0.0562(11) Uani 1.0 8 d .
C13 C 0.2125(4) 0.2398(3) 0.61669(17) 0.0536(10) Uani 1.0 8 d .
C14 C 0.2652(5) 0.3151(3) 0.63787(18) 0.0583(11) Uani 1.0 8 d .
C15 C 0.3946(5) 0.3365(3) 0.6113(3) 0.0750(14) Uani 1.0 8 d .
C16 C 0.4452(7) 0.4130(4) 0.6301(3) 0.100(2) Uani 1.0 8 d .
C17 C 0.4654(7) 0.4136(5) 0.6861(4) 0.115(3) Uani 1.0 8 d .
C18 C 0.3372(8) 0.3908(4) 0.7131(3) 0.100(2) Uani 1.0 8 d .
C19 C 0.2861(6) 0.3147(4) 0.6943(2) 0.0777(15) Uani 1.0 8 d .
C20 C -0.0280(5) 0.2527(3) 0.64758(18) 0.0624(12) Uani 1.0 8 d .
C21 C -0.2589(6) 0.2599(4) 0.6510(3) 0.0852(17) Uani 1.0 8 d .
C22 C 0.1191(5) 0.1706(3) 0.69521(19) 0.0643(12) Uani 1.0 8 d .
C23 C 0.2637(7) 0.0967(4) 0.7441(2) 0.0842(17) Uani 1.0 8 d .
H1A H 0.1364 0.5305 0.4538 0.1583 Uiso 1.0 8 calc R
H1B H -0.0134 0.5078 0.4528 0.1583 Uiso 1.0 8 calc R
H1C H 0.0401 0.5692 0.4153 0.1583 Uiso 1.0 8 calc R
H2A H 0.2833 0.4996 0.3939 0.1195 Uiso 1.0 8 calc R
H2B H 0.2059 0.5210 0.3448 0.1195 Uiso 1.0 8 calc R
H2C H 0.2520 0.4375 0.3535 0.1195 Uiso 1.0 8 calc R
H3A H -0.0162 0.4931 0.3333 0.1565 Uiso 1.0 8 calc R
H3B H -0.0978 0.4437 0.3712 0.1565 Uiso 1.0 8 calc R
H3C H 0.0107 0.4061 0.3372 0.1565 Uiso 1.0 8 calc R
H6 H 0.0824 0.2733 0.4638 0.0758 Uiso 1.0 8 calc R
H7A H 0.0286 0.3160 0.5413 0.0693 Uiso 1.0 8 calc R
H7B H 0.1678 0.3544 0.5496 0.0693 Uiso 1.0 8 calc R
H9 H -0.0073 0.1859 0.5410 0.0714 Uiso 1.0 8 calc R
H10A H 0.1351 0.0686 0.5218 0.0893 Uiso 1.0 8 calc R
H10B H 0.1191 0.1334 0.4814 0.0893 Uiso 1.0 8 calc R
H11A H 0.1348 0.0957 0.6107 0.0723 Uiso 1.0 8 calc R
H11B H -0.0182 0.1128 0.6112 0.0723 Uiso 1.0 8 calc R
H13 H 0.2859 0.2040 0.6200 0.0643 Uiso 1.0 8 calc R
H14 H 0.2000 0.3544 0.6302 0.0700 Uiso 1.0 8 calc R
H15A H 0.4607 0.2980 0.6178 0.0900 Uiso 1.0 8 calc R
H15B H 0.3800 0.3388 0.5752 0.0900 Uiso 1.0 8 calc R
H16A H 0.5282 0.4246 0.6135 0.1198 Uiso 1.0 8 calc R
H16B H 0.3821 0.4520 0.6210 0.1198 Uiso 1.0 8 calc R
H17A H 0.4918 0.4638 0.6969 0.1377 Uiso 1.0 8 calc R
H17B H 0.5353 0.3786 0.6950 0.1377 Uiso 1.0 8 calc R
H18A H 0.3532 0.3879 0.7491 0.1194 Uiso 1.0 8 calc R
H18B H 0.2704 0.4292 0.7074 0.1194 Uiso 1.0 8 calc R
H19A H 0.3492 0.2755 0.7030 0.0932 Uiso 1.0 8 calc R
H19B H 0.2033 0.3031 0.7109 0.0932 Uiso 1.0 8 calc R
H21A H -0.2595 0.2997 0.6263 0.1023 Uiso 1.0 8 calc R
H21B H -0.2604 0.2814 0.6842 0.1023 Uiso 1.0 8 calc R
H21C H -0.3353 0.2285 0.6463 0.1023 Uiso 1.0 8 calc R
H23A H 0.1980 0.0606 0.7541 0.1011 Uiso 1.0 8 calc R
H23B H 0.2689 0.1362 0.7688 0.1011 Uiso 1.0 8 calc R
H23C H 0.3479 0.0721 0.7414 0.1011 Uiso 1.0 8 calc R

loop_
_atom_site_aniso_label
_atom_site_aniso_U_11
_atom_site_aniso_U_22
_atom_site_aniso_U_33
_atom_site_aniso_U_12
_atom_site_aniso_U_13
_atom_site_aniso_U_23
O1 0.094(3) 0.099(4) 0.144(4) -0.039(3) -0.044(3) 0.046(3)
O2 0.067(2) 0.0569(19) 0.084(3) -0.0111(16) -0.0186(17) 0.0128(16)
O3 0.062(2) 0.081(3) 0.071(3) 0.0144(17) 0.0147(15) 0.0104(17)
O4 0.065(2) 0.0524(18) 0.091(3) 0.0116(15) 0.0091(17) -0.0057(15)
O5 0.084(3) 0.106(3) 0.075(3) 0.005(3) 0.018(2) 0.006(2)
O6 0.074(3) 0.077(3) 0.073(3) 0.0160(18) 0.0010(17) 0.0094(17)
O7 0.063(3) 0.056(3) 0.157(4) 0.0040(18) 0.025(3) -0.011(2)
O8 0.0450(18) 0.074(3) 0.112(3) 0.0063(16) 0.0035(17) -0.0046(19)
N1 0.049(2) 0.058(2) 0.067(3) 0.0062(16) 0.0057(16) 0.0006(17)
C1 0.225(10) 0.071(4) 0.100(5) 0.047(6) 0.037(6) 0.005(4)
C2 0.107(6) 0.095(5) 0.096(5) 0.001(4) 0.018(4) 0.023(4)
C3 0.114(6) 0.108(6) 0.169(8) -0.021(5) -0.062(6) 0.047(6)
C4 0.060(3) 0.057(3) 0.080(4) -0.002(3) -0.009(3) 0.010(3)
C5 0.062(3) 0.059(3) 0.071(3) -0.005(3) -0.001(3) 0.009(2)
C6 0.059(3) 0.054(3) 0.076(3) -0.001(2) -0.003(3) 0.008(2)
C7 0.048(3) 0.053(3) 0.072(3) 0.0050(19) 0.001(2) 0.004(2)
C8 0.043(2) 0.048(2) 0.067(3) 0.0056(17) 0.0048(18) 0.0032(18)
C9 0.045(3) 0.053(3) 0.080(3) -0.0037(19) -0.003(2) -0.002(2)
C10 0.090(4) 0.057(3) 0.076(4) 0.000(3) 0.004(3) -0.006(3)
C11 0.049(3) 0.054(3) 0.077(3) -0.0037(19) 0.003(2) 0.003(2)
C12 0.049(3) 0.048(3) 0.071(3) 0.0005(18) 0.004(2) 0.0021(19)
C13 0.046(3) 0.046(3) 0.068(3) 0.0030(18) 0.0032(18) 0.0012(18)
C14 0.046(3) 0.048(3) 0.080(3) -0.0027(19) -0.000(2) -0.002(2)
C15 0.054(3) 0.065(3) 0.106(4) -0.011(3) 0.005(3) -0.009(3)
C16 0.083(4) 0.077(4) 0.140(6) -0.033(4) 0.016(4) -0.021(4)
C17 0.085(5) 0.092(5) 0.167(8) -0.028(4) -0.012(5) -0.039(5)
C18 0.107(5) 0.091(5) 0.101(5) -0.017(4) -0.011(4) -0.026(4)
C19 0.085(4) 0.068(4) 0.081(4) -0.009(3) -0.006(3) -0.008(3)
C20 0.052(3) 0.059(3) 0.077(3) -0.000(3) 0.010(2) 0.004(3)
C21 0.051(3) 0.093(5) 0.112(5) 0.015(3) -0.000(3) -0.005(4)
C22 0.061(3) 0.059(3) 0.073(4) -0.006(3) 0.008(3) -0.000(3)
C23 0.099(5) 0.080(4) 0.074(4) 0.001(4) -0.010(3) 0.013(3)

loop_
_atom_type_symbol
_atom_type_description
_atom_type_scat_dispersion_real
_atom_type_scat_dispersion_imag
_atom_type_scat_source
C C 0.003 0.002
;
International Tables for Crystallography
(1992, Vol. C, Tables 4.2.6.8 and 6.1.1.4)
;
H H 0.000 0.000
;
International Tables for Crystallography
(1992, Vol. C, Table 6.1.1.4)
;
O O 0.011 0.006
;
International Tables for Crystallography
(1992, Vol. C, Tables 4.2.6.8 and 6.1.1.4)
;
N N 0.006 0.003
;
International Tables for Crystallography
(1992, Vol. C, Tables 4.2.6.8 and 6.1.1.4)
;

loop_
_geom_angle_atom_site_label_1
_geom_angle_atom_site_label_2
_geom_angle_atom_site_label_3
_geom_angle
_geom_angle_publ_flag
C4 O2 C5 122.7(4) yes
N1 O3 C6 110.0(4) yes
N1 O4 C10 107.5(4) yes
C22 O6 C23 116.5(5) yes
C20 O8 C21 115.6(4) yes
O3 N1 O4 105.8(3) yes
O3 N1 C8 105.9(3) yes
O4 N1 C8 104.9(3) yes
O2 C4 C1 109.9(5) yes
O2 C4 C2 110.2(5) yes
O2 C4 C3 101.8(5) yes
C1 C4 C2 109.9(6) yes
C1 C4 C3 117.4(6) yes
C2 C4 C3 107.3(6) yes
O1 C5 O2 125.5(5) yes
O1 C5 C6 123.4(5) yes
O2 C5 C6 110.9(4) yes
O3 C6 C5 107.6(4) yes
O3 C6 C7 105.4(4) yes
C5 C6 C7 111.2(4) yes
C6 C7 C8 103.1(4) yes
N1 C8 C7 103.3(4) yes
N1 C8 C9 105.5(4) yes
N1 C8 C13 109.3(4) yes
C7 C8 C9 113.2(4) yes
C7 C8 C13 118.3(4) yes
C9 C8 C13 106.6(4) yes
C8 C9 C10 102.9(4) yes
C8 C9 C11 104.5(4) yes
C10 C9 C11 115.0(4) yes
O4 C10 C9 104.9(4) yes
C9 C11 C12 105.3(4) yes
C11 C12 C13 100.0(4) yes
C11 C12 C20 112.8(4) yes
C11 C12 C22 110.3(4) yes
C13 C12 C20 112.7(4) yes
C13 C12 C22 114.9(4) yes
C20 C12 C22 106.4(4) yes
C8 C13 C12 103.0(4) yes
C8 C13 C14 117.2(4) yes
C12 C13 C14 119.5(4) yes
C13 C14 C15 110.0(4) yes
C13 C14 C19 113.9(4) yes
C15 C14 C19 109.6(5) yes
C14 C15 C16 110.8(5) yes
C15 C16 C17 111.9(6) yes
C16 C17 C18 110.2(6) yes
C17 C18 C19 111.4(6) yes
C14 C19 C18 111.5(5) yes
O7 C20 O8 122.5(5) yes
O7 C20 C12 125.3(5) yes
O8 C20 C12 112.2(4) yes
O5 C22 O6 123.0(5) yes
O5 C22 C12 125.4(5) yes
O6 C22 C12 111.6(4) yes

loop_
_geom_bond_atom_site_label_1
_geom_bond_atom_site_label_2
_geom_bond_distance
_geom_bond_publ_flag
O1 C5 1.207(7) yes
O2 C4 1.491(6) yes
O2 C5 1.301(6) yes
O3 N1 1.463(5) yes
O3 C6 1.441(6) yes
O4 N1 1.412(5) yes
O4 C10 1.438(7) yes
O5 C22 1.199(7) yes
O6 C22 1.336(6) yes
O6 C23 1.429(7) yes
O7 C20 1.190(7) yes
O8 C20 1.326(6) yes
O8 C21 1.440(7) yes
N1 C8 1.505(6) yes
C1 C4 1.434(9) yes
C2 C4 1.529(9) yes
C3 C4 1.510(10) yes
C5 C6 1.516(7) yes
C6 C7 1.506(7) yes
C7 C8 1.527(6) yes
C8 C9 1.556(6) yes
C8 C13 1.543(7) yes
C9 C10 1.499(7) yes
C9 C11 1.529(7) yes
C11 C12 1.537(7) yes
C12 C13 1.568(6) yes
C12 C20 1.530(7) yes
C12 C22 1.509(7) yes
C13 C14 1.543(6) yes
C14 C15 1.534(7) yes
C14 C19 1.510(8) yes
C15 C16 1.531(9) yes
C16 C17 1.500(12) yes
C17 C18 1.536(11) yes
C18 C19 1.527(9) yes
